data_4129902
loop_
_publ_author_name
'Shih, Wei-Chun'
'Gu, Weixing'
'MacInnis, Morgan C.'
'Timpa, Samuel D.'
'Bhuvanesh, Nattamai'
'Zhou, Jia'
'Ozerov, Oleg V.'

_publ_section_title
;
 Facile Insertion of Rh and Ir into a Boron-Phenyl Bond, Leading to
 Boryl/Bis(phosphine) PBP Pincer Complexes.
;
_journal_issue 7
_journal_name_full 'Journal of the American Chemical Society'
_journal_page_first 2086
_journal_page_last 2089
_journal_paper_doi 10.1021/jacs.5b11706
_journal_volume 138
_journal_year 2016
_chemical_formula_sum 'C37 H48 B Cl Ir P2'
_chemical_formula_weight 793.15
_space_group_crystal_system monoclinic
_space_group_IT_number 14
_space_group_name_Hall '-P 2ybc'
_space_group_name_H-M_alt 'P 1 21/c 1'
_atom_sites_solution_hydrogens geom
_audit_creation_method SHELXL-2014
_cell_angle_alpha 90
_cell_angle_beta 99.950(5)
_cell_angle_gamma 90
_cell_formula_units_Z 4
_cell_length_a 11.275(5)
_cell_length_b 10.061(4)
_cell_length_c 31.113(13)
_cell_measurement_temperature 150(2)
_cell_measurement_theta_max 55.545
_cell_measurement_theta_min 4.844
_cell_volume 3476(3)
_computing_structure_refinement 'SHELXL-2014 (Sheldrick, 2014)'
_diffrn_ambient_temperature 150(2)
_diffrn_measured_fraction_theta_full 1.000
_diffrn_measured_fraction_theta_max 0.994
_diffrn_measurement_device_type 'Bruker APEX-II CCD'
_diffrn_radiation_type MoK\a
_diffrn_radiation_wavelength 0.71073
_diffrn_reflns_av_R_equivalents 0.0382
_diffrn_reflns_av_unetI/netI 0.0286
_diffrn_reflns_Laue_measured_fraction_full 1.000
_diffrn_reflns_Laue_measured_fraction_max 0.994
_diffrn_reflns_limit_h_max 14
_diffrn_reflns_limit_h_min -14
_diffrn_reflns_limit_k_max 13
_diffrn_reflns_limit_k_min -13
_diffrn_reflns_limit_l_max 40
_diffrn_reflns_limit_l_min -40
_diffrn_reflns_number 39833
_diffrn_reflns_point_group_measured_fraction_full 1.000
_diffrn_reflns_point_group_measured_fraction_max 0.994
_diffrn_reflns_theta_full 25.242
_diffrn_reflns_theta_max 27.809
_diffrn_reflns_theta_min 1.834
_exptl_absorpt_coefficient_mu 4.034
_exptl_absorpt_correction_T_max 0.7455
_exptl_absorpt_correction_T_min 0.5177
_exptl_absorpt_correction_type multi-scan
_exptl_absorpt_process_details sadabs
_exptl_crystal_colour yellow
_exptl_crystal_density_diffrn 1.515
_exptl_crystal_description block
_exptl_crystal_F_000 1596
_exptl_crystal_size_max 0.220
_exptl_crystal_size_mid 0.150
_exptl_crystal_size_min 0.100
_refine_diff_density_max 1.336
_refine_diff_density_min -1.200
_refine_diff_density_rms 0.095
_refine_ls_extinction_method none
_refine_ls_goodness_of_fit_ref 1.049
_refine_ls_hydrogen_treatment constr
_refine_ls_matrix_type full
_refine_ls_number_parameters 387
_refine_ls_number_reflns 8189
_refine_ls_number_restraints 0
_refine_ls_restrained_S_all 1.049
_refine_ls_R_factor_all 0.0290
_refine_ls_R_factor_gt 0.0245
_refine_ls_shift/su_max 0.002
_refine_ls_shift/su_mean 0.000
_refine_ls_structure_factor_coef Fsqd
_refine_ls_weighting_details 'w=1/[\s^2^(Fo^2^)+(0.0233P)^2^+4.1465P] where P=(Fo^2^+2Fc^2^)/3'
_refine_ls_weighting_scheme calc
_refine_ls_wR_factor_gt 0.0548
_refine_ls_wR_factor_ref 0.0564
_reflns_Friedel_coverage 0.000
_reflns_number_gt 7365
_reflns_number_total 8189
_reflns_threshold_expression 'I > 2\s(I)'
_cod_data_source_file ja5b11706_si_002.cif
_cod_data_source_block 3-Ir
_cod_original_sg_symbol_H-M 'P 21/c'
_cod_database_code 4129902
_shelx_space_group_comment
;
The symmetry employed for this shelxl refinement is uniquely defined
by the following loop, which should always be used as a source of
symmetry information in preference to the above space-group names.
They are only intended as comments.
;
_shelx_estimated_absorpt_t_min 0.471
_shelx_estimated_absorpt_t_max 0.688
_shelxl_version_number 2014-1

loop_
_space_group_symop_operation_xyz
'x, y, z'
'-x, y+1/2, -z+1/2'
'-x, -y, -z'
'x, -y-1/2, z-1/2'

loop_
_atom_site_label
_atom_site_type_symbol
_atom_site_fract_x
_atom_site_fract_y
_atom_site_fract_z
_atom_site_U_iso_or_equiv
_atom_site_adp_type
_atom_site_occupancy
_atom_site_site_symmetry_order
_atom_site_calc_flag
_atom_site_refinement_flags_posn
_atom_site_refinement_flags_adp
Ir1 Ir 0.32277(2) 0.61906(2) 0.14012(2) 0.01486(4) Uani 1 1 d . .
C1 C 0.3351(2) 0.7539(3) 0.18918(9) 0.0172(5) Uani 1 1 d . .
Cl1 Cl 0.39816(8) 0.41691(8) 0.11321(3) 0.03396(18) Uani 1 1 d . .
P1 P 0.45050(6) 0.74704(7) 0.10581(2) 0.01926(15) Uani 1 1 d . .
P2 P 0.15055(6) 0.52423(7) 0.15942(2) 0.01603(14) Uani 1 1 d . .
C2 C 0.3070(3) 0.8889(3) 0.19108(10) 0.0239(6) Uani 1 1 d . .
H2 H 0.2658 0.9309 0.1663 0.029 Uiso 1 1 calc R U
C3 C 0.3394(3) 0.9611(3) 0.22928(11) 0.0300(7) Uani 1 1 d . .
H3 H 0.3194 1.0508 0.2297 0.036 Uiso 1 1 calc R U
C4 C 0.4008(3) 0.9023(3) 0.26663(11) 0.0296(7) Uani 1 1 d . .
H4 H 0.4230 0.9518 0.2920 0.036 Uiso 1 1 calc R U
C5 C 0.4289(3) 0.7683(3) 0.26587(9) 0.0257(6) Uani 1 1 d . .
H5 H 0.4704 0.7273 0.2908 0.031 Uiso 1 1 calc R U
C6 C 0.3952(2) 0.6957(3) 0.22798(9) 0.0206(6) Uani 1 1 d . .
H6 H 0.4129 0.6054 0.2282 0.025 Uiso 1 1 calc R U
C7 C 0.2316(3) 0.8518(3) 0.07952(9) 0.0202(6) Uani 1 1 d . .
C8 C 0.3548(3) 0.8842(3) 0.08362(9) 0.0222(6) Uani 1 1 d . .
C9 C 0.3910(3) 1.0101(3) 0.07242(10) 0.0284(7) Uani 1 1 d . .
H9 H 0.4725 1.0295 0.0747 0.034 Uiso 1 1 calc R U
C10 C 0.3059(3) 1.1058(3) 0.05791(10) 0.0317(7) Uani 1 1 d . .
H10 H 0.3304 1.1906 0.0513 0.038 Uiso 1 1 calc R U
C11 C 0.1842(3) 1.0765(3) 0.05304(10) 0.0317(7) Uani 1 1 d . .
H11 H 0.1272 1.1411 0.0430 0.038 Uiso 1 1 calc R U
C12 C 0.1478(3) 0.9505(3) 0.06323(9) 0.0254(6) Uani 1 1 d . .
H12 H 0.0661 0.9308 0.0592 0.030 Uiso 1 1 calc R U
C13 C 0.0779(3) 0.6359(3) 0.08112(9) 0.0212(6) Uani 1 1 d . .
C14 C 0.0457(2) 0.5355(3) 0.10840(9) 0.0207(6) Uani 1 1 d . .
C15 C -0.0584(3) 0.4608(3) 0.09649(10) 0.0284(7) Uani 1 1 d . .
H15 H -0.0782 0.3947 0.1149 0.034 Uiso 1 1 calc R U
C16 C -0.1324(3) 0.4854(4) 0.05701(11) 0.0365(8) Uani 1 1 d . .
H16 H -0.2028 0.4365 0.0490 0.044 Uiso 1 1 calc R U
C17 C -0.1022(3) 0.5825(4) 0.02929(11) 0.0358(8) Uani 1 1 d . .
H17 H -0.1515 0.5972 0.0025 0.043 Uiso 1 1 calc R U
C18 C 0.0013(3) 0.6582(3) 0.04122(10) 0.0270(7) Uani 1 1 d . .
H18 H 0.0200 0.7242 0.0226 0.032 Uiso 1 1 calc R U
C26 C 0.2272(3) 0.3457(3) 0.22481(11) 0.0317(7) Uani 1 1 d . .
H26A H 0.2172 0.2612 0.2381 0.048 Uiso 1 1 calc R U
H26B H 0.2079 0.4156 0.2434 0.048 Uiso 1 1 calc R U
H26C H 0.3091 0.3552 0.2206 0.048 Uiso 1 1 calc R U
C25 C 0.1433(3) 0.3538(3) 0.18072(10) 0.0219(6) Uani 1 1 d . .
H25 H 0.0610 0.3386 0.1858 0.026 Uiso 1 1 calc R U
C24 C 0.3800(3) 0.6258(4) 0.02454(11) 0.0345(8) Uani 1 1 d . .
H24A H 0.4033 0.5753 0.0012 0.052 Uiso 1 1 calc R U
H24B H 0.3383 0.7046 0.0130 0.052 Uiso 1 1 calc R U
H24C H 0.3280 0.5731 0.0391 0.052 Uiso 1 1 calc R U
C23 C 0.5770(3) 0.7455(4) 0.03392(12) 0.0412(9) Uani 1 1 d . .
H23A H 0.5899 0.6989 0.0082 0.062 Uiso 1 1 calc R U
H23B H 0.6526 0.7576 0.0531 0.062 Uiso 1 1 calc R U
H23C H 0.5416 0.8306 0.0259 0.062 Uiso 1 1 calc R U
C22 C 0.4927(3) 0.6649(3) 0.05716(10) 0.0270(6) Uani 1 1 d . .
H22 H 0.5347 0.5824 0.0672 0.032 Uiso 1 1 calc R U
C21 C 0.5812(3) 0.9190(4) 0.16952(11) 0.0355(8) Uani 1 1 d . .
H21A H 0.6571 0.9624 0.1789 0.053 Uiso 1 1 calc R U
H21B H 0.5572 0.8741 0.1939 0.053 Uiso 1 1 calc R U
H21C H 0.5215 0.9840 0.1582 0.053 Uiso 1 1 calc R U
C20 C 0.6782(3) 0.7048(4) 0.15176(14) 0.0455(10) Uani 1 1 d . .
H20A H 0.7541 0.7408 0.1656 0.068 Uiso 1 1 calc R U
H20B H 0.6903 0.6475 0.1282 0.068 Uiso 1 1 calc R U
H20C H 0.6432 0.6548 0.1727 0.068 Uiso 1 1 calc R U
C19 C 0.5936(3) 0.8182(3) 0.13393(10) 0.0275(7) Uani 1 1 d . .
H19 H 0.6306 0.8645 0.1119 0.033 Uiso 1 1 calc R U
C29 C -0.0289(3) 0.5529(3) 0.21336(11) 0.0290(7) Uani 1 1 d . .
H29A H -0.0668 0.6126 0.2309 0.044 Uiso 1 1 calc R U
H29B H 0.0018 0.4772 0.2305 0.044 Uiso 1 1 calc R U
H29C H -0.0867 0.5240 0.1888 0.044 Uiso 1 1 calc R U
C30 C 0.0284(3) 0.7568(3) 0.17592(11) 0.0282(7) Uani 1 1 d . .
H30A H 0.0026 0.8131 0.1975 0.042 Uiso 1 1 calc R U
H30B H -0.0382 0.7398 0.1529 0.042 Uiso 1 1 calc R U
H30C H 0.0917 0.8000 0.1642 0.042 Uiso 1 1 calc R U
C31 C -0.2133(5) 0.0510(5) 0.04926(15) 0.0631(13) Uani 1 1 d . .
H31A H -0.1560 -0.0122 0.0452 0.076 Uiso 1 1 calc R U
H31B H -0.2716 0.0770 0.0259 0.076 Uiso 1 1 calc R U
C32 C -0.2116(4) 0.1087(4) 0.09190(13) 0.0429(9) Uani 1 1 d . .
C33 C -0.1268(3) 0.0700(4) 0.12527(13) 0.0406(9) Uani 1 1 d . .
H33 H -0.0712 0.0055 0.1207 0.049 Uiso 1 1 calc R U
C34 C -0.1208(3) 0.1278(4) 0.16850(14) 0.0451(9) Uani 1 1 d . .
H34 H -0.0615 0.1014 0.1915 0.054 Uiso 1 1 calc R U
C35 C -0.2028(4) 0.2204(4) 0.17450(13) 0.0476(10) Uani 1 1 d . .
H35 H -0.2002 0.2593 0.2018 0.057 Uiso 1 1 calc R U
C36 C -0.2930(3) 0.2582(4) 0.13909(14) 0.0459(9) Uani 1 1 d . .
H36 H -0.3500 0.3216 0.1433 0.055 Uiso 1 1 calc R U
C37 C -0.2971(3) 0.2034(4) 0.09951(15) 0.0447(10) Uani 1 1 d . .
H37 H -0.3576 0.2286 0.0767 0.054 Uiso 1 1 calc R U
C28 C 0.0752(3) 0.6247(3) 0.19713(10) 0.0217(6) Uani 1 1 d . .
H28 H 0.1358 0.6459 0.2228 0.026 Uiso 1 1 calc R U
C27 C 0.1724(3) 0.2463(3) 0.14955(12) 0.0339(8) Uani 1 1 d . .
H27A H 0.1587 0.1603 0.1612 0.051 Uiso 1 1 calc R U
H27B H 0.2552 0.2537 0.1462 0.051 Uiso 1 1 calc R U
H27C H 0.1216 0.2572 0.1217 0.051 Uiso 1 1 calc R U
B1 B 0.1996(3) 0.7121(3) 0.09711(10) 0.0177(6) Uani 1 1 d . .

loop_
_atom_site_aniso_label
_atom_site_aniso_U_11
_atom_site_aniso_U_22
_atom_site_aniso_U_33
_atom_site_aniso_U_23
_atom_site_aniso_U_13
_atom_site_aniso_U_12
Ir1 0.01154(5) 0.01449(6) 0.01801(6) -0.00024(4) 0.00104(4) -0.00096(4)
C1 0.0123(12) 0.0204(14) 0.0190(13) -0.0011(11) 0.0028(10) -0.0032(10)
Cl1 0.0362(4) 0.0197(4) 0.0511(5) -0.0074(3) 0.0216(4) -0.0004(3)
P1 0.0141(3) 0.0228(4) 0.0207(4) -0.0003(3) 0.0023(3) -0.0056(3)
P2 0.0130(3) 0.0160(3) 0.0189(3) 0.0004(3) 0.0023(3) -0.0017(2)
C2 0.0218(14) 0.0207(15) 0.0278(15) 0.0008(12) 0.0002(12) 0.0002(11)
C3 0.0346(17) 0.0184(15) 0.0362(18) -0.0058(13) 0.0040(14) 0.0005(13)
C4 0.0366(18) 0.0272(17) 0.0253(16) -0.0100(13) 0.0062(14) -0.0063(13)
C5 0.0260(15) 0.0316(17) 0.0182(14) 0.0013(12) 0.0000(12) -0.0038(13)
C6 0.0194(14) 0.0194(14) 0.0231(14) -0.0016(11) 0.0035(11) -0.0009(11)
C7 0.0214(14) 0.0214(14) 0.0170(13) 0.0005(11) 0.0014(11) -0.0019(11)
C8 0.0257(15) 0.0228(15) 0.0183(13) 0.0002(11) 0.0044(11) -0.0050(12)
C9 0.0344(17) 0.0285(17) 0.0219(15) 0.0010(13) 0.0036(13) -0.0114(13)
C10 0.055(2) 0.0192(15) 0.0212(15) 0.0021(12) 0.0089(15) -0.0063(14)
C11 0.048(2) 0.0247(16) 0.0221(15) 0.0049(13) 0.0043(14) 0.0053(14)
C12 0.0274(15) 0.0276(16) 0.0200(14) 0.0014(12) 0.0012(12) 0.0022(12)
C13 0.0170(13) 0.0242(15) 0.0214(14) 0.0010(11) 0.0009(11) 0.0012(11)
C14 0.0155(13) 0.0264(15) 0.0193(14) -0.0005(11) 0.0005(11) -0.0017(11)
C15 0.0217(15) 0.0339(18) 0.0289(16) 0.0034(13) 0.0023(12) -0.0091(13)
C16 0.0228(16) 0.050(2) 0.0331(18) 0.0002(16) -0.0060(14) -0.0168(15)
C17 0.0257(17) 0.052(2) 0.0256(16) 0.0037(15) -0.0073(13) -0.0060(15)
C18 0.0224(15) 0.0342(17) 0.0227(15) 0.0046(13) -0.0005(12) -0.0042(13)
C26 0.0319(17) 0.0289(17) 0.0329(17) 0.0118(14) 0.0014(14) 0.0030(13)
C25 0.0204(14) 0.0174(14) 0.0282(15) 0.0033(11) 0.0048(12) -0.0026(11)
C24 0.0330(18) 0.046(2) 0.0248(16) -0.0099(15) 0.0061(14) -0.0002(15)
C23 0.042(2) 0.049(2) 0.039(2) -0.0018(17) 0.0254(17) -0.0090(17)
C22 0.0243(15) 0.0317(17) 0.0270(16) -0.0021(13) 0.0100(13) -0.0018(13)
C21 0.0278(17) 0.044(2) 0.0326(18) -0.0016(15) -0.0008(14) -0.0187(15)
C20 0.0195(16) 0.052(2) 0.061(3) 0.002(2) -0.0056(16) -0.0015(15)
C19 0.0185(14) 0.0331(17) 0.0299(16) 0.0031(13) 0.0016(12) -0.0111(12)
C29 0.0234(15) 0.0355(18) 0.0312(17) 0.0014(14) 0.0134(13) 0.0003(13)
C30 0.0227(15) 0.0253(16) 0.0381(18) 0.0001(13) 0.0093(13) 0.0059(12)
C31 0.072(3) 0.056(3) 0.063(3) -0.019(2) 0.017(2) -0.008(2)
C32 0.043(2) 0.044(2) 0.043(2) -0.0021(17) 0.0121(17) -0.0113(17)
C33 0.0333(19) 0.040(2) 0.052(2) 0.0118(18) 0.0167(17) 0.0066(16)
C34 0.0324(19) 0.048(2) 0.052(2) 0.0118(19) -0.0002(17) -0.0066(17)
C35 0.049(2) 0.056(3) 0.042(2) -0.0066(19) 0.0198(19) -0.014(2)
C36 0.037(2) 0.048(2) 0.055(2) 0.0124(19) 0.0145(18) -0.0024(17)
C37 0.0318(19) 0.0318(19) 0.074(3) 0.0116(19) 0.0197(19) -0.0051(15)
C28 0.0185(13) 0.0240(15) 0.0228(14) -0.0028(12) 0.0044(11) 0.0017(11)
C27 0.0385(19) 0.0204(16) 0.046(2) -0.0035(14) 0.0165(16) -0.0035(13)
B1 0.0165(14) 0.0181(15) 0.0186(15) 0.0005(12) 0.0030(12) 0.0006(11)

loop_
_atom_type_symbol
_atom_type_description
_atom_type_scat_dispersion_real
_atom_type_scat_dispersion_imag
_atom_type_scat_source
C C 0.0033 0.0016 'International Tables Vol C Tables 4.2.6.8 and 6.1.1.4'
H H 0.0000 0.0000 'International Tables Vol C Tables 4.2.6.8 and 6.1.1.4'
B B 0.0013 0.0007 'International Tables Vol C Tables 4.2.6.8 and 6.1.1.4'
P P 0.1023 0.0942 'International Tables Vol C Tables 4.2.6.8 and 6.1.1.4'
Cl Cl 0.1484 0.1585 'International Tables Vol C Tables 4.2.6.8 and 6.1.1.4'
Ir Ir -1.4442 7.9887 'International Tables Vol C Tables 4.2.6.8 and 6.1.1.4'

loop_
_geom_angle_atom_site_label_1
_geom_angle_atom_site_label_2
_geom_angle_atom_site_label_3
_geom_angle
B1 Ir1 C1 98.09(12)
B1 Ir1 P1 81.14(10)
C1 Ir1 P1 90.46(8)
B1 Ir1 P2 81.40(10)
C1 Ir1 P2 91.81(8)
P1 Ir1 P2 162.54(3)
B1 Ir1 Cl1 114.26(10)
C1 Ir1 Cl1 147.49(8)
P1 Ir1 Cl1 91.38(4)
P2 Ir1 Cl1 95.94(4)
C2 C1 C6 116.6(3)
C2 C1 Ir1 134.0(2)
C6 C1 Ir1 109.1(2)
C8 P1 C19 107.46(14)
C8 P1 C22 104.34(14)
C19 P1 C22 103.50(14)
C8 P1 Ir1 102.78(10)
C19 P1 Ir1 123.94(11)
C22 P1 Ir1 113.20(10)
C14 P2 C25 108.08(13)
C14 P2 C28 102.62(13)
C25 P2 C28 102.98(13)
C14 P2 Ir1 101.25(10)
C25 P2 Ir1 124.25(10)
C28 P2 Ir1 115.54(10)
C3 C2 C1 121.1(3)
C3 C2 H2 119.4
C1 C2 H2 119.4
C4 C3 C2 121.1(3)
C4 C3 H3 119.5
C2 C3 H3 119.5
C3 C4 C5 119.1(3)
C3 C4 H4 120.5
C5 C4 H4 120.5
C6 C5 C4 119.9(3)
C6 C5 H5 120.0
C4 C5 H5 120.0
C5 C6 C1 122.2(3)
C5 C6 H6 118.9
C1 C6 H6 118.9
C12 C7 C8 117.4(3)
C12 C7 B1 125.3(3)
C8 C7 B1 117.1(2)
C9 C8 C7 120.9(3)
C9 C8 P1 127.3(2)
C7 C8 P1 111.8(2)
C10 C9 C8 120.0(3)
C10 C9 H9 120.0
C8 C9 H9 120.0
C9 C10 C11 120.4(3)
C9 C10 H10 119.8
C11 C10 H10 119.8
C12 C11 C10 119.7(3)
C12 C11 H11 120.1
C10 C11 H11 120.1
C11 C12 C7 121.5(3)
C11 C12 H12 119.2
C7 C12 H12 119.2
C18 C13 C14 117.7(3)
C18 C13 B1 124.8(3)
C14 C13 B1 117.4(2)
C15 C14 C13 121.4(3)
C15 C14 P2 126.4(2)
C13 C14 P2 112.1(2)
C16 C15 C14 119.5(3)
C16 C15 H15 120.3
C14 C15 H15 120.3
C15 C16 C17 120.3(3)
C15 C16 H16 119.9
C17 C16 H16 119.9
C16 C17 C18 120.4(3)
C16 C17 H17 119.8
C18 C17 H17 119.8
C17 C18 C13 120.6(3)
C17 C18 H18 119.7
C13 C18 H18 119.7
C25 C26 H26A 109.5
C25 C26 H26B 109.5
H26A C26 H26B 109.5
C25 C26 H26C 109.5
H26A C26 H26C 109.5
H26B C26 H26C 109.5
C27 C25 C26 111.4(3)
C27 C25 P2 113.7(2)
C26 C25 P2 108.2(2)
C27 C25 H25 107.7
C26 C25 H25 107.7
P2 C25 H25 107.7
C22 C24 H24A 109.5
C22 C24 H24B 109.5
H24A C24 H24B 109.5
C22 C24 H24C 109.5
H24A C24 H24C 109.5
H24B C24 H24C 109.5
C22 C23 H23A 109.5
C22 C23 H23B 109.5
H23A C23 H23B 109.5
C22 C23 H23C 109.5
H23A C23 H23C 109.5
H23B C23 H23C 109.5
C23 C22 C24 109.6(3)
C23 C22 P1 114.7(2)
C24 C22 P1 110.7(2)
C23 C22 H22 107.1
C24 C22 H22 107.1
P1 C22 H22 107.1
C19 C21 H21A 109.5
C19 C21 H21B 109.5
H21A C21 H21B 109.5
C19 C21 H21C 109.5
H21A C21 H21C 109.5
H21B C21 H21C 109.5
C19 C20 H20A 109.5
C19 C20 H20B 109.5
H20A C20 H20B 109.5
C19 C20 H20C 109.5
H20A C20 H20C 109.5
H20B C20 H20C 109.5
C21 C19 C20 111.3(3)
C21 C19 P1 114.8(2)
C20 C19 P1 108.8(2)
C21 C19 H19 107.2
C20 C19 H19 107.2
P1 C19 H19 107.2
C28 C29 H29A 109.5
C28 C29 H29B 109.5
H29A C29 H29B 109.5
C28 C29 H29C 109.5
H29A C29 H29C 109.5
H29B C29 H29C 109.5
C28 C30 H30A 109.5
C28 C30 H30B 109.5
H30A C30 H30B 109.5
C28 C30 H30C 109.5
H30A C30 H30C 109.5
H30B C30 H30C 109.5
C32 C31 H31A 120.0
C32 C31 H31B 120.0
H31A C31 H31B 120.0
C33 C32 C37 119.0(4)
C33 C32 C31 119.2(4)
C37 C32 C31 121.8(4)
C32 C33 C34 120.8(4)
C32 C33 H33 119.6
C34 C33 H33 119.6
C35 C34 C33 118.7(4)
C35 C34 H34 120.6
C33 C34 H34 120.6
C34 C35 C36 119.7(4)
C34 C35 H35 120.2
C36 C35 H35 120.2
C37 C36 C35 120.6(4)
C37 C36 H36 119.7
C35 C36 H36 119.7
C36 C37 C32 121.2(4)
C36 C37 H37 119.4
C32 C37 H37 119.4
C29 C28 C30 108.9(2)
C29 C28 P2 114.2(2)
C30 C28 P2 111.0(2)
C29 C28 H28 107.5
C30 C28 H28 107.5
P2 C28 H28 107.5
C25 C27 H27A 109.5
C25 C27 H27B 109.5
H27A C27 H27B 109.5
C25 C27 H27C 109.5
H27A C27 H27C 109.5
H27B C27 H27C 109.5
C7 B1 C13 124.3(2)
C7 B1 Ir1 118.7(2)
C13 B1 Ir1 116.9(2)

loop_
_geom_bond_atom_site_label_1
_geom_bond_atom_site_label_2
_geom_bond_distance
Ir1 B1 1.988(3)
Ir1 C1 2.029(3)
Ir1 P1 2.3245(9)
Ir1 P2 2.3333(10)
Ir1 Cl1 2.4096(11)
C1 C2 1.399(4)
C1 C6 1.406(4)
P1 C8 1.813(3)
P1 C19 1.842(3)
P1 C22 1.857(3)
P2 C14 1.811(3)
P2 C25 1.845(3)
P2 C28 1.861(3)
C2 C3 1.387(4)
C2 H2 0.9300
C3 C4 1.380(5)
C3 H3 0.9300
C4 C5 1.386(4)
C4 H4 0.9300
C5 C6 1.383(4)
C5 H5 0.9300
C6 H6 0.9300
C7 C12 1.403(4)
C7 C8 1.411(4)
C7 B1 1.572(4)
C8 C9 1.393(4)
C9 C10 1.379(5)
C9 H9 0.9300
C10 C11 1.387(5)
C10 H10 0.9300
C11 C12 1.386(4)
C11 H11 0.9300
C12 H12 0.9300
C13 C18 1.402(4)
C13 C14 1.407(4)
C13 B1 1.576(4)
C14 C15 1.389(4)
C15 C16 1.383(4)
C15 H15 0.9300
C16 C17 1.384(5)
C16 H16 0.9300
C17 C18 1.389(4)
C17 H17 0.9300
C18 H18 0.9300
C26 C25 1.528(4)
C26 H26A 0.9600
C26 H26B 0.9600
C26 H26C 0.9600
C25 C27 1.526(4)
C25 H25 0.9800
C24 C22 1.534(4)
C24 H24A 0.9600
C24 H24B 0.9600
C24 H24C 0.9600
C23 C22 1.524(4)
C23 H23A 0.9600
C23 H23B 0.9600
C23 H23C 0.9600
C22 H22 0.9800
C21 C19 1.526(5)
C21 H21A 0.9600
C21 H21B 0.9600
C21 H21C 0.9600
C20 C19 1.528(5)
C20 H20A 0.9600
C20 H20B 0.9600
C20 H20C 0.9600
C19 H19 0.9800
C29 C28 1.536(4)
C29 H29A 0.9600
C29 H29B 0.9600
C29 H29C 0.9600
C30 C28 1.536(4)
C30 H30A 0.9600
C30 H30B 0.9600
C30 H30C 0.9600
C31 C32 1.445(6)
C31 H31A 0.9300
C31 H31B 0.9300
C32 C33 1.342(5)
C32 C37 1.404(5)
C33 C34 1.457(6)
C33 H33 0.9300
C34 C35 1.348(6)
C34 H34 0.9300
C35 C36 1.416(6)
C35 H35 0.9300
C36 C37 1.343(6)
C36 H36 0.9300
C37 H37 0.9300
C28 H28 0.9800
C27 H27A 0.9600
C27 H27B 0.9600
C27 H27C 0.9600

loop_
_geom_torsion_atom_site_label_1
_geom_torsion_atom_site_label_2
_geom_torsion_atom_site_label_3
_geom_torsion_atom_site_label_4
_geom_torsion
C6 C1 C2 C3 1.2(4)
Ir1 C1 C2 C3 -171.8(2)
C1 C2 C3 C4 0.2(5)
C2 C3 C4 C5 -0.8(5)
C3 C4 C5 C6 -0.1(5)
C4 C5 C6 C1 1.6(4)
C2 C1 C6 C5 -2.2(4)
Ir1 C1 C6 C5 172.5(2)
C12 C7 C8 C9 0.9(4)
B1 C7 C8 C9 -174.3(3)
C12 C7 C8 P1 179.2(2)
B1 C7 C8 P1 3.9(3)
C19 P1 C8 C9 25.2(3)
C22 P1 C8 C9 -84.3(3)
Ir1 P1 C8 C9 157.4(3)
C19 P1 C8 C7 -153.0(2)
C22 P1 C8 C7 97.6(2)
Ir1 P1 C8 C7 -20.8(2)
C7 C8 C9 C10 1.3(4)
P1 C8 C9 C10 -176.7(2)
C8 C9 C10 C11 -2.0(5)
C9 C10 C11 C12 0.6(5)
C10 C11 C12 C7 1.6(5)
C8 C7 C12 C11 -2.3(4)
B1 C7 C12 C11 172.5(3)
C18 C13 C14 C15 -0.2(4)
B1 C13 C14 C15 -178.3(3)
C18 C13 C14 P2 -177.7(2)
B1 C13 C14 P2 4.2(3)
C25 P2 C14 C15 27.5(3)
C28 P2 C14 C15 -80.9(3)
Ir1 P2 C14 C15 159.4(3)
C25 P2 C14 C13 -155.2(2)
C28 P2 C14 C13 96.5(2)
Ir1 P2 C14 C13 -23.2(2)
C13 C14 C15 C16 -0.1(5)
P2 C14 C15 C16 177.0(3)
C14 C15 C16 C17 0.9(5)
C15 C16 C17 C18 -1.4(6)
C16 C17 C18 C13 1.1(5)
C14 C13 C18 C17 -0.3(5)
B1 C13 C18 C17 177.7(3)
C14 P2 C25 C27 58.2(3)
C28 P2 C25 C27 166.4(2)
Ir1 P2 C25 C27 -59.8(3)
C14 P2 C25 C26 -177.3(2)
C28 P2 C25 C26 -69.2(2)
Ir1 P2 C25 C26 64.6(2)
C8 P1 C22 C23 69.4(3)
C19 P1 C22 C23 -43.0(3)
Ir1 P1 C22 C23 -179.7(2)
C8 P1 C22 C24 -55.4(3)
C19 P1 C22 C24 -167.7(2)
Ir1 P1 C22 C24 55.6(3)
C8 P1 C19 C21 56.4(3)
C22 P1 C19 C21 166.4(2)
Ir1 P1 C19 C21 -63.0(3)
C8 P1 C19 C20 -178.1(2)
C22 P1 C19 C20 -68.1(3)
Ir1 P1 C19 C20 62.4(3)
C37 C32 C33 C34 -1.8(6)
C31 C32 C33 C34 178.8(4)
C32 C33 C34 C35 0.5(6)
C33 C34 C35 C36 0.6(6)
C34 C35 C36 C37 -0.5(6)
C35 C36 C37 C32 -0.8(6)
C33 C32 C37 C36 2.0(6)
C31 C32 C37 C36 -178.6(4)
C14 P2 C28 C29 77.5(2)
C25 P2 C28 C29 -34.7(2)
Ir1 P2 C28 C29 -173.29(18)
C14 P2 C28 C30 -46.0(2)
C25 P2 C28 C30 -158.2(2)
Ir1 P2 C28 C30 63.2(2)
C12 C7 B1 C13 28.7(4)
C8 C7 B1 C13 -156.5(3)
C12 C7 B1 Ir1 -154.7(2)
C8 C7 B1 Ir1 20.1(3)
C18 C13 B1 C7 21.6(5)
C14 C13 B1 C7 -160.4(3)
C18 C13 B1 Ir1 -155.1(3)
C14 C13 B1 Ir1 22.9(3)
